data_4304414
loop_
_publ_author_name
'Mircea Dinc\<a'
'Anne Dailly'
'Charlene Tsay'
'Jeffrey R. Long'

_publ_section_title
;
Expanded Sodalite-Type Metal-Organic Frameworks: Increased Stability
and H2 Adsorption through Ligand-Directed Catenation
;
_journal_name_full 'Inorganic Chemistry'
_journal_page_first 11
_journal_page_last 13
_journal_paper_doi 10.1021/ic701917w
_journal_volume 47
_journal_year 2008
_chemical_formula_moiety 'C384 H252 Cl6 Cu27 N240 O30'
_chemical_formula_sum 'C384 H252 Cl6 Cu27 N240 O30'
_chemical_formula_weight 10636.54
_chemical_name_systematic
; 
 ? 
;
_space_group_IT_number 229
_symmetry_cell_setting cubic
_symmetry_space_group_name_Hall '-I 4 2 3'
_symmetry_space_group_name_H-M 'I m -3 m'
_atom_sites_solution_hydrogens geom
_atom_sites_solution_primary direct
_atom_sites_solution_secondary difmap
_audit_creation_method SHELXL-97
_cell_angle_alpha 90.00
_cell_angle_beta 90.00
_cell_angle_gamma 90.00
_cell_formula_units_Z 1
_cell_length_a 28.526(9)
_cell_length_b 28.526(9)
_cell_length_c 28.526(9)
_cell_measurement_reflns_used 840
_cell_measurement_temperature 79(2)
_cell_measurement_theta_max 28.778
_cell_measurement_theta_min 6.682
_cell_volume 23213(13)
_computing_cell_refinement 'Bruker SAINT v7.07b'
_computing_data_collection 'Bruker SMART v5.054d'
_computing_data_reduction 'Bruker SAINT v7.07b'
_computing_structure_refinement 'SHELXL-97 (Sheldrick, 1997)'
_computing_structure_solution 'SHELXS-97 (Sheldrick, 1990)'
_diffrn_ambient_temperature 79(2)
_diffrn_measured_fraction_theta_full 0.982
_diffrn_measured_fraction_theta_max 0.982
_diffrn_measurement_device_type 'Bruker SMART CCD'
_diffrn_measurement_method \w/2\q-scans
_diffrn_radiation_monochromator graphite
_diffrn_radiation_source 'fine-focus sealed tube'
_diffrn_radiation_type MoK\a
_diffrn_radiation_wavelength 0.71073
_diffrn_reflns_av_R_equivalents 0.2973
_diffrn_reflns_av_sigmaI/netI 0.0786
_diffrn_reflns_limit_h_max 25
_diffrn_reflns_limit_h_min -25
_diffrn_reflns_limit_k_max 25
_diffrn_reflns_limit_k_min -20
_diffrn_reflns_limit_l_max 25
_diffrn_reflns_limit_l_min -25
_diffrn_reflns_number 29512
_diffrn_reflns_theta_full 19.13
_diffrn_reflns_theta_max 19.13
_diffrn_reflns_theta_min 3.35
_diffrn_standards_decay_% 0
_diffrn_standards_interval_count 0
_diffrn_standards_interval_time 0
_diffrn_standards_number 0
_exptl_absorpt_coefficient_mu 0.664
_exptl_absorpt_correction_T_max 0.9069
_exptl_absorpt_correction_T_min 0.9069
_exptl_absorpt_correction_type empirical
_exptl_absorpt_process_details 'Blessing, 1995'
_exptl_crystal_colour green
_exptl_crystal_density_diffrn 0.761
_exptl_crystal_density_method 'not measured'
_exptl_crystal_description block
_exptl_crystal_F_000 5361
_exptl_crystal_size_max 0.15
_exptl_crystal_size_mid 0.15
_exptl_crystal_size_min 0.15
_refine_diff_density_max 0.870
_refine_diff_density_min -0.486
_refine_diff_density_rms 0.126
_refine_ls_extinction_method none
_refine_ls_goodness_of_fit_ref 3.646
_refine_ls_hydrogen_treatment constr
_refine_ls_matrix_type full
_refine_ls_number_parameters 72
_refine_ls_number_reflns 955
_refine_ls_number_restraints 0
_refine_ls_restrained_S_all 3.646
_refine_ls_R_factor_all 0.2154
_refine_ls_R_factor_gt 0.1529
_refine_ls_shift/su_max 0.017
_refine_ls_shift/su_mean 0.003
_refine_ls_structure_factor_coef Fsqd
_refine_ls_weighting_details 'calc w=1/[\s^2^(Fo^2^)+(0.0400P)^2^+0.0000P] where P=(Fo^2^+2Fc^2^)/3'
_refine_ls_weighting_scheme calc
_refine_ls_wR_factor_gt 0.3438
_refine_ls_wR_factor_ref 0.3529
_reflns_number_gt 566
_reflns_number_total 955
_reflns_threshold_expression >2sigma(I)
_cod_data_source_file ic701917w-file005.cif
_cod_data_source_block md71a
_cod_original_cell_volume 23212(13)
_cod_database_code 4304414

loop_
_symmetry_equiv_pos_as_xyz
'x, y, z'
'-x, -y, z'
'-x, y, -z'
'x, -y, -z'
'z, x, y'
'z, -x, -y'
'-z, -x, y'
'-z, x, -y'
'y, z, x'
'-y, z, -x'
'y, -z, -x'
'-y, -z, x'
'y, x, -z'
'-y, -x, -z'
'y, -x, z'
'-y, x, z'
'x, z, -y'
'-x, z, y'
'-x, -z, -y'
'x, -z, y'
'z, y, -x'
'z, -y, x'
'-z, y, x'
'-z, -y, -x'
'x+1/2, y+1/2, z+1/2'
'-x+1/2, -y+1/2, z+1/2'
'-x+1/2, y+1/2, -z+1/2'
'x+1/2, -y+1/2, -z+1/2'
'z+1/2, x+1/2, y+1/2'
'z+1/2, -x+1/2, -y+1/2'
'-z+1/2, -x+1/2, y+1/2'
'-z+1/2, x+1/2, -y+1/2'
'y+1/2, z+1/2, x+1/2'
'-y+1/2, z+1/2, -x+1/2'
'y+1/2, -z+1/2, -x+1/2'
'-y+1/2, -z+1/2, x+1/2'
'y+1/2, x+1/2, -z+1/2'
'-y+1/2, -x+1/2, -z+1/2'
'y+1/2, -x+1/2, z+1/2'
'-y+1/2, x+1/2, z+1/2'
'x+1/2, z+1/2, -y+1/2'
'-x+1/2, z+1/2, y+1/2'
'-x+1/2, -z+1/2, -y+1/2'
'x+1/2, -z+1/2, y+1/2'
'z+1/2, y+1/2, -x+1/2'
'z+1/2, -y+1/2, x+1/2'
'-z+1/2, y+1/2, x+1/2'
'-z+1/2, -y+1/2, -x+1/2'
'-x, -y, -z'
'x, y, -z'
'x, -y, z'
'-x, y, z'
'-z, -x, -y'
'-z, x, y'
'z, x, -y'
'z, -x, y'
'-y, -z, -x'
'y, -z, x'
'-y, z, x'
'y, z, -x'
'-y, -x, z'
'y, x, z'
'-y, x, -z'
'y, -x, -z'
'-x, -z, y'
'x, -z, -y'
'x, z, y'
'-x, z, -y'
'-z, -y, x'
'-z, y, -x'
'z, -y, -x'
'z, y, x'
'-x+1/2, -y+1/2, -z+1/2'
'x+1/2, y+1/2, -z+1/2'
'x+1/2, -y+1/2, z+1/2'
'-x+1/2, y+1/2, z+1/2'
'-z+1/2, -x+1/2, -y+1/2'
'-z+1/2, x+1/2, y+1/2'
'z+1/2, x+1/2, -y+1/2'
'z+1/2, -x+1/2, y+1/2'
'-y+1/2, -z+1/2, -x+1/2'
'y+1/2, -z+1/2, x+1/2'
'-y+1/2, z+1/2, x+1/2'
'y+1/2, z+1/2, -x+1/2'
'-y+1/2, -x+1/2, z+1/2'
'y+1/2, x+1/2, z+1/2'
'-y+1/2, x+1/2, -z+1/2'
'y+1/2, -x+1/2, -z+1/2'
'-x+1/2, -z+1/2, y+1/2'
'x+1/2, -z+1/2, -y+1/2'
'x+1/2, z+1/2, y+1/2'
'-x+1/2, z+1/2, -y+1/2'
'-z+1/2, -y+1/2, x+1/2'
'-z+1/2, y+1/2, -x+1/2'
'z+1/2, -y+1/2, -x+1/2'
'z+1/2, y+1/2, x+1/2'

loop_
_atom_site_label
_atom_site_type_symbol
_atom_site_fract_x
_atom_site_fract_y
_atom_site_fract_z
_atom_site_U_iso_or_equiv
_atom_site_adp_type
_atom_site_occupancy
_atom_site_symmetry_multiplicity
_atom_site_calc_flag
_atom_site_refinement_flags
_atom_site_disorder_assembly
_atom_site_disorder_group
Cu1 Cu 0.5000 0.08940(15) 0.0000 0.086(2) Uani 1 4 d S . .
Cl1 Cl 0.5000 0.0000 0.0000 0.161(10) Uiso 1 16 d S . .
N1 N 0.4513(5) 0.0861(5) 0.0522(5) 0.093(5) Uani 1 1 d . . .
N2 N 0.4197(7) 0.1169(6) 0.0588(6) 0.124(7) Uani 1 1 d . . .
N3 N 0.2374(9) 0.2374(9) 0.1760(13) 0.108(13) Uiso 0.61(3) 2 d SP . .
N3A N 0.2096(16) 0.2096(16) 0.151(2) 0.14(2) Uiso 0.39(3) 2 d SP . .
C1 C 0.4004(11) 0.0991(8) 0.0991(8) 0.128(12) Uani 1 2 d S . .
O1 O 0.5000 0.1684(9) 0.0000 0.143(10) Uiso 1 4 d S . .
C2 C 0.3680(16) 0.1311(13) 0.1311(13) 0.082(15) Uiso 0.61(3) 2 d SP . .
C2A C 0.351(2) 0.1119(17) 0.1119(17) 0.07(2) Uiso 0.39(3) 2 d SP . .
C3 C 0.3515(11) 0.1720(12) 0.1140(13) 0.109(13) Uiso 0.61(3) 1 d P . .
C3A C 0.3302(16) 0.1484(17) 0.0905(17) 0.094(18) Uiso 0.39(3) 1 d P . .
C4 C 0.3130(13) 0.1934(12) 0.1346(13) 0.118(14) Uiso 0.61(3) 1 d P . .
C4A C 0.2861(18) 0.169(2) 0.1107(18) 0.11(2) Uiso 0.39(3) 1 d P . .
C5 C 0.2936(18) 0.1710(12) 0.1710(12) 0.123(19) Uiso 0.61(3) 2 d SP . .
C5A C 0.261(3) 0.141(2) 0.141(2) 0.14(3) Uiso 0.39(3) 2 d SP . .
C6 C 0.2565(17) 0.1983(13) 0.1983(13) 0.25(2) Uiso 1 2 d S . .
O2 O 0.348(4) 0.0000 0.0000 0.25(5) Uiso 0.50 8 d SP . .

loop_
_atom_site_aniso_label
_atom_site_aniso_U_11
_atom_site_aniso_U_22
_atom_site_aniso_U_33
_atom_site_aniso_U_23
_atom_site_aniso_U_13
_atom_site_aniso_U_12
Cu1 0.067(3) 0.099(4) 0.091(4) 0.000 0.000 0.000
N1 0.056(9) 0.119(13) 0.104(12) 0.015(11) 0.009(8) 0.008(8)
N2 0.105(15) 0.149(18) 0.119(15) 0.052(13) 0.024(13) 0.048(12)
C1 0.10(3) 0.14(2) 0.14(2) 0.03(3) 0.019(16) 0.019(16)

loop_
_atom_type_symbol
_atom_type_description
_atom_type_scat_dispersion_real
_atom_type_scat_dispersion_imag
_atom_type_scat_source
C C 0.0033 0.0016 'International Tables Vol C Tables 4.2.6.8 and 6.1.1.4'
H H 0.0000 0.0000 'International Tables Vol C Tables 4.2.6.8 and 6.1.1.4'
N N 0.0061 0.0033 'International Tables Vol C Tables 4.2.6.8 and 6.1.1.4'
O O 0.0106 0.0060 'International Tables Vol C Tables 4.2.6.8 and 6.1.1.4'
Cl Cl 0.1484 0.1585 'International Tables Vol C Tables 4.2.6.8 and 6.1.1.4'
Cu Cu 0.3201 1.2651 'International Tables Vol C Tables 4.2.6.8 and 6.1.1.4'

loop_
_geom_angle_atom_site_label_1
_geom_angle_atom_site_label_2
_geom_angle_atom_site_label_3
_geom_angle
_geom_angle_site_symmetry_1
_geom_angle_site_symmetry_3
_geom_angle_publ_flag
N1 Cu1 N1 93.8(7) 50 . ?
N1 Cu1 N1 174.6(8) 50 52_655 ?
N1 Cu1 N1 86.0(7) . 52_655 ?
N1 Cu1 N1 86.0(7) 50 3_655 ?
N1 Cu1 N1 174.6(8) . 3_655 ?
N1 Cu1 N1 93.8(7) 52_655 3_655 ?
N1 Cu1 O1 92.7(4) 50 . ?
N1 Cu1 O1 92.7(4) . . ?
N1 Cu1 O1 92.7(4) 52_655 . ?
N1 Cu1 O1 92.7(4) 3_655 . ?
N1 Cu1 Cl1 87.3(4) 50 . ?
N1 Cu1 Cl1 87.3(4) . . ?
N1 Cu1 Cl1 87.3(4) 52_655 . ?
N1 Cu1 Cl1 87.3(4) 3_655 . ?
O1 Cu1 Cl1 180.0 . . ?
Cu1 Cl1 Cu1 90.0 65_655 . ?
Cu1 Cl1 Cu1 90.0 65_655 49_655 ?
Cu1 Cl1 Cu1 180.0 . 49_655 ?
Cu1 Cl1 Cu1 180.0 65_655 17 ?
Cu1 Cl1 Cu1 90.0 . 17 ?
Cu1 Cl1 Cu1 90.0 49_655 17 ?
N2 N1 N1 112.6(10) . 67 ?
N2 N1 Cu1 123.9(12) . . ?
N1 N1 Cu1 123.3(4) 67 . ?
N1 N2 C1 99(2) . . ?
N3A N3 C6 90(3) . 5 ?
N3A N3 C6 90(3) . . ?
C6 N3 C6 115(6) 5 . ?
N3 N3A C6 46(2) . 5 ?
N3 N3A C6 46(2) . . ?
C6 N3A C6 75(4) 5 . ?
N2 C1 N2 117(3) . 67 ?
N2 C1 C2A 119.4(16) . . ?
N2 C1 C2A 119.4(16) 67 . ?
N2 C1 C2 120.2(16) . . ?
N2 C1 C2 120.2(16) 67 . ?
C2A C1 C2 34(2) . . ?
C2A C2 C3 97(4) . 67 ?
C2A C2 C3 97(4) . . ?
C3 C2 C3 120(5) 67 . ?
C2A C2 C1 68(6) . . ?
C3 C2 C1 120(3) 67 . ?
C3 C2 C1 119(3) . . ?
C2A C2 C3A 54(3) . 67 ?
C3 C2 C3A 42.6(19) 67 67 ?
C3 C2 C3A 119(4) . 67 ?
C1 C2 C3A 98(3) . 67 ?
C2A C2 C3A 54(3) . . ?
C3 C2 C3A 119(4) 67 . ?
C3 C2 C3A 42.6(19) . . ?
C1 C2 C3A 98(3) . . ?
C3A C2 C3A 90(4) 67 . ?
C2 C2A C3A 92(5) . 67 ?
C2 C2A C3A 92(5) . . ?
C3A C2A C3A 121(7) 67 . ?
C2 C2A C1 78(6) . . ?
C3A C2A C1 119(3) 67 . ?
C3A C2A C1 119(3) . . ?
C2 C2A C3 51(3) . . ?
C3A C2A C3 116(5) 67 . ?
C3A C2A C3 41(2) . . ?
C1 C2A C3 104(4) . . ?
C2 C2A C3 51(3) . 67 ?
C3A C2A C3 41(2) 67 67 ?
C3A C2A C3 116(5) . 67 ?
C1 C2A C3 104(4) . 67 ?
C3 C2A C3 86(4) . 67 ?
C3A C3 C2 83(4) . . ?
C3A C3 C4 95(4) . . ?
C2 C3 C4 120(4) . . ?
C3A C3 C2A 51(3) . . ?
C2 C3 C2A 32(2) . . ?
C4 C3 C2A 116(3) . . ?
C3A C3 C4A 54(3) . . ?
C2 C3 C4A 109(3) . . ?
C4 C3 C4A 41(2) . . ?
C2A C3 C4A 87(3) . . ?
C3 C3A C2A 88(5) . . ?
C3 C3A C4A 89(4) . . ?
C2A C3A C4A 120(5) . . ?
C3 C3A C2 54(3) . . ?
C2A C3A C2 34(3) . . ?
C4A C3A C2 113(4) . . ?
C3 C3A C4 48(3) . . ?
C2A C3A C4 110(4) . . ?
C4A C3A C4 41(2) . . ?
C2 C3A C4 85(3) . . ?
C4A C4 C5 85(4) . . ?
C4A C4 C3 91(4) . . ?
C5 C4 C3 117(4) . . ?
C4A C4 C3A 54(3) . . ?
C5 C4 C3A 108(3) . . ?
C3 C4 C3A 37.1(19) . . ?
C4 C4A C5A 107(5) . . ?
C4 C4A C3A 85(4) . . ?
C5A C4A C3A 116(6) . . ?
C4 C4A C5 50(3) . . ?
C5A C4A C5 56(4) . . ?
C3A C4A C5 107(4) . . ?
C4 C4A C3 48(2) . . ?
C5A C4A C3 120(5) . . ?
C3A C4A C3 37(2) . . ?
C5 C4A C3 80(3) . . ?
C4 C5 C4 125(5) . 67 ?
C4 C5 C5A 95(3) . . ?
C4 C5 C5A 95(3) 67 . ?
C4 C5 C6 116(3) . . ?
C4 C5 C6 116(3) 67 . ?
C5A C5 C6 99(5) . . ?
C4 C5 C4A 120(4) . 67 ?
C4 C5 C4A 45(2) 67 67 ?
C5A C5 C4A 50(2) . 67 ?
C6 C5 C4A 116(3) . 67 ?
C4 C5 C4A 45(2) . . ?
C4 C5 C4A 120(4) 67 . ?
C5A C5 C4A 50(2) . . ?
C6 C5 C4A 116(3) . . ?
C4A C5 C4A 86(5) 67 . ?
C4A C5A C4A 118(7) . 67 ?
C4A C5A C5 74(4) . . ?
C4A C5A C5 74(4) 67 . ?
N3 C6 N3 125(6) 9 . ?
N3 C6 C5 117(3) 9 . ?
N3 C6 C5 117(3) . . ?
N3 C6 N3A 44(2) 9 9 ?
N3 C6 N3A 111(4) . 9 ?
C5 C6 N3A 102(3) . 9 ?
N3 C6 N3A 111(4) 9 . ?
N3 C6 N3A 44(2) . . ?
C5 C6 N3A 102(3) . . ?
N3A C6 N3A 76(4) 9 . ?

loop_
_geom_bond_atom_site_label_1
_geom_bond_atom_site_label_2
_geom_bond_distance
_geom_bond_site_symmetry_2
_geom_bond_publ_flag
Cu1 N1 2.039(14) 50 ?
Cu1 N1 2.039(14) . ?
Cu1 N1 2.039(14) 52_655 ?
Cu1 N1 2.039(14) 3_655 ?
Cu1 O1 2.25(2) . ?
Cu1 Cl1 2.550(4) . ?
Cl1 Cu1 2.550(4) 65_655 ?
Cl1 Cu1 2.550(4) 49_655 ?
Cl1 Cu1 2.550(4) 17 ?
N1 N2 1.272(18) . ?
N1 N1 1.37(2) 67 ?
N2 C1 1.37(2) . ?
N3 N3A 1.33(6) . ?
N3 C6 1.40(2) 5 ?
N3 C6 1.40(2) . ?
N3A C6 1.93(6) 5 ?
N3A C6 1.93(6) . ?
C1 N2 1.37(2) 67 ?
C1 C2A 1.51(7) . ?
C1 C2 1.59(5) . ?
C2 C2A 0.92(6) . ?
C2 C3 1.35(3) 67 ?
C2 C3 1.35(3) . ?
C2 C3A 1.66(5) 67 ?
C2 C3A 1.66(5) . ?
C2A C3A 1.34(5) 67 ?
C2A C3A 1.34(5) . ?
C2A C3 1.72(6) . ?
C2A C3 1.72(6) 67 ?
C3 C3A 1.13(4) . ?
C3 C4 1.39(3) . ?
C3 C4A 1.87(6) . ?
C3A C4A 1.51(5) . ?
C3A C4 1.86(6) . ?
C4 C4A 1.23(5) . ?
C4 C5 1.34(4) . ?
C4A C5A 1.38(6) . ?
C4A C5 1.74(6) . ?
C5 C4 1.34(4) 67 ?
C5 C5A 1.51(8) . ?
C5 C6 1.52(5) . ?
C5 C4A 1.74(6) 67 ?
C5A C4A 1.38(6) 67 ?
C6 N3 1.40(2) 9 ?
C6 N3A 1.93(6) 9 ?
